data_4117018
loop_
_publ_author_name
'P. Bhyrappa'
'Scott R. Wilson'
'Kenneth S. Suslick'

_publ_section_title
;
 Hydrogen-Bonded Porphyrinic Solids: Supramolecular Networks of
 Octahydroxy Porphyrins
;
_journal_name_full 'Journal of the American Chemical Society'
_journal_page_first 8492
_journal_page_last 8502
_journal_paper_doi 10.1021/ja971093w
_journal_volume 119
_journal_year 1997
_chemical_formula_moiety 'C60 H62 N4 O8'
_chemical_formula_sum 'C60 H62 N4 O16'
_chemical_formula_weight 1095.14
_chemical_name_systematic
; 
? 
;
_space_group_IT_number 2
_symmetry_cell_setting triclinic
_symmetry_space_group_name_Hall '-P 1'
_symmetry_space_group_name_H-M 'P -1'
_atom_sites_solution_hydrogens geom
_atom_sites_solution_primary direct
_atom_sites_solution_secondary difmap
_audit_creation_method SHELXL
_audit_update_record
; 
? 
;
_cell_angle_alpha 93.77(3)
_cell_angle_beta 110.92(3)
_cell_angle_gamma 111.81(3)
_cell_formula_units_Z 2
_cell_length_a 13.736(3)
_cell_length_b 14.032(3)
_cell_length_c 17.029(3)
_cell_measurement_reflns_used 25
_cell_measurement_temperature 198(2)
_cell_measurement_theta_max 10.26
_cell_measurement_theta_min 8.06
_cell_volume 2770.9(15)
_computing_cell_refinement 'CAD4 (Enraf-Nonius)'
_computing_data_collection 'CAD4 (Enraf-Nonius)'
_computing_data_reduction 'CAD4 (Enraf-Nonius) PROFILE (Coppens, 1972)'
_computing_molecular_graphics 'ORTEP-II (Johnson, 1971)'
_computing_publication_material 'CIFTAB (Sheldrick, 1993)'
_computing_structure_refinement 'SHELXL-93 (Sheldrick, 1993)'
_computing_structure_solution 'SHELXS-86 (Sheldrick, 1990)'
_diffrn_ambient_temperature 198(2)
_diffrn_measurement_device 'Enraf-Nonius CAD4'
_diffrn_measurement_method 'omega-theta scan profiles'
_diffrn_radiation_monochromator graphite
_diffrn_radiation_source 'normal-focus sealed tube'
_diffrn_radiation_type MoK\a
_diffrn_radiation_wavelength 0.71073
_diffrn_reflns_av_R_equivalents 0.0309
_diffrn_reflns_av_sigmaI/netI 0.0368
_diffrn_reflns_limit_h_max 15
_diffrn_reflns_limit_h_min -14
_diffrn_reflns_limit_k_max 0
_diffrn_reflns_limit_k_min -16
_diffrn_reflns_limit_l_max 19
_diffrn_reflns_limit_l_min -19
_diffrn_reflns_number 9088
_diffrn_reflns_theta_max 23.97
_diffrn_reflns_theta_min 1.32
_diffrn_standards_decay_% 0
_diffrn_standards_interval_time 90
_diffrn_standards_number 3
_exptl_absorpt_coefficient_mu 0.096
_exptl_absorpt_correction_type none
_exptl_crystal_colour purple
_exptl_crystal_density_diffrn 1.313
_exptl_crystal_description prism
_exptl_crystal_F_000 1156
_exptl_crystal_size_max 0.64
_exptl_crystal_size_mid 0.35
_exptl_crystal_size_min 0.30
_refine_diff_density_max 0.261
_refine_diff_density_min -0.235
_refine_diff_density_rms 0.042
_refine_ls_extinction_method none
_refine_ls_goodness_of_fit_all 1.046
_refine_ls_goodness_of_fit_obs 1.067
_refine_ls_hydrogen_treatment noref
_refine_ls_matrix_type full
_refine_ls_number_parameters 846
_refine_ls_number_reflns 8624
_refine_ls_number_restraints 64
_refine_ls_restrained_S_all 1.202
_refine_ls_restrained_S_obs 1.067
_refine_ls_R_factor_all 0.0878
_refine_ls_R_factor_obs 0.0457
_refine_ls_shift/esd_max -0.055
_refine_ls_shift/esd_mean 0.002
_refine_ls_structure_factor_coef Fsqd
_refine_ls_weighting_details 'w=1/[\s^2^(Fo^2^)+(0.0637P)^2^+1.6219P] where P=(Fo^2^+2Fc^2^)/3'
_refine_ls_weighting_scheme calc
_refine_ls_wR_factor_all 0.1518
_refine_ls_wR_factor_obs 0.1129
_reflns_number_observed 6260
_reflns_number_total 8628
_reflns_observed_criterion >2sigma(I)
_cod_data_source_file ja971093w_3.cif
_cod_data_source_block H2T(2',6',-DHP)P.4EtOAc
_cod_depositor_comments
;
The following automatic conversions were performed:

'_refine_ls_weighting_scheme' value 'calc
w=1/[\s^2^(Fo^2^)+(0.0637P)^2^+1.6219P] where P=(Fo^2^+2Fc^2^)/3' was
changed to 'calc'. New tag '_refine_ls_weighting_details' was
created. The value of the new tag was set to
'w=1/[\s^2^(Fo^2^)+(0.0637P)^2^+1.6219P] where P=(Fo^2^+2Fc^2^)/3'.

Automatic conversion script
Id: cif_fix_values 3143 2015-03-26 13:38:13Z robertas 
;
_cod_original_cell_volume 2770.9(10)
_cod_database_code 4117018

loop_
_symmetry_equiv_pos_as_xyz
'x, y, z'
'-x, -y, -z'

loop_
_atom_site_aniso_label
_atom_site_aniso_U_11
_atom_site_aniso_U_22
_atom_site_aniso_U_33
_atom_site_aniso_U_23
_atom_site_aniso_U_13
_atom_site_aniso_U_12
N1 0.0227(10) 0.0307(10) 0.0225(10) 0.0070(8) 0.0079(8) 0.0122(8)
N2 0.0254(9) 0.0258(9) 0.0227(9) 0.0064(7) 0.0081(8) 0.0124(8)
N3 0.0213(10) 0.0297(10) 0.0218(10) 0.0070(8) 0.0069(8) 0.0124(8)
N4 0.0256(9) 0.0255(9) 0.0224(9) 0.0069(7) 0.0092(8) 0.0117(8)
C1 0.0280(11) 0.0229(11) 0.0237(11) 0.0078(9) 0.0078(9) 0.0123(9)
C2 0.0260(12) 0.0360(13) 0.0265(12) 0.0073(10) 0.0062(10) 0.0127(10)
C3 0.0275(12) 0.0393(13) 0.0299(12) 0.0105(10) 0.0134(10) 0.0161(10)
C4 0.0276(11) 0.0227(11) 0.0261(11) 0.0076(9) 0.0112(9) 0.0129(9)
C5 0.0284(11) 0.0208(11) 0.0264(11) 0.0047(9) 0.0116(9) 0.0124(9)
C6 0.0285(11) 0.0243(11) 0.0251(11) 0.0057(9) 0.0114(9) 0.0137(9)
C7 0.0312(12) 0.0433(14) 0.0244(12) 0.0059(10) 0.0139(10) 0.0164(11)
C8 0.0335(13) 0.0432(14) 0.0205(11) 0.0083(10) 0.0101(10) 0.0171(11)
C9 0.0274(11) 0.0263(11) 0.0217(11) 0.0072(9) 0.0087(9) 0.0133(9)
C10 0.0274(11) 0.0205(11) 0.0221(11) 0.0049(8) 0.0078(9) 0.0119(9)
C11 0.0265(11) 0.0219(11) 0.0229(11) 0.0067(8) 0.0073(9) 0.0130(9)
C12 0.0264(11) 0.0326(12) 0.0235(11) 0.0070(9) 0.0075(9) 0.0143(10)
C13 0.0249(11) 0.0304(12) 0.0274(12) 0.0074(9) 0.0104(9) 0.0119(9)
C14 0.0260(11) 0.0216(11) 0.0258(11) 0.0062(9) 0.0108(9) 0.0116(9)
C15 0.0272(11) 0.0197(10) 0.0263(11) 0.0059(9) 0.0100(9) 0.0113(9)
C16 0.0309(12) 0.0220(11) 0.0236(11) 0.0070(9) 0.0112(9) 0.0133(9)
C17 0.0315(13) 0.0357(13) 0.0243(12) 0.0074(10) 0.0122(10) 0.0130(10)
C18 0.0338(13) 0.0357(13) 0.0196(11) 0.0044(9) 0.0080(10) 0.0149(10)
C19 0.0307(12) 0.0229(11) 0.0220(11) 0.0073(9) 0.0088(9) 0.0136(9)
C20 0.0284(11) 0.0219(11) 0.0235(11) 0.0071(9) 0.0076(9) 0.0135(9)
C21 0.0251(11) 0.0271(11) 0.0228(11) 0.0030(9) 0.0071(9) 0.0122(9)
C22 0.0307(12) 0.0287(12) 0.0234(11) 0.0033(9) 0.0078(10) 0.0124(10)
O22 0.0509(10) 0.0334(9) 0.0470(11) 0.0175(8) 0.0267(9) 0.0250(8)
C23 0.0361(13) 0.0350(13) 0.0310(13) 0.0066(10) 0.0173(11) 0.0083(11)
C24 0.0338(13) 0.0462(15) 0.0426(15) 0.0032(12) 0.0219(12) 0.0138(12)
C25 0.0385(14) 0.0415(14) 0.0455(15) 0.0040(12) 0.0199(12) 0.0234(12)
C26 0.0324(12) 0.0302(12) 0.0317(12) 0.0055(10) 0.0127(10) 0.0158(10)
O26 0.0589(11) 0.0349(10) 0.0581(12) 0.0192(8) 0.0347(9) 0.0302(9)
C27 0.0255(11) 0.0274(11) 0.0225(11) 0.0082(9) 0.0096(9) 0.0122(9)
C28 0.0279(12) 0.0251(11) 0.0261(12) 0.0037(9) 0.0065(10) 0.0102(9)
O28 0.0604(11) 0.0274(9) 0.0287(9) 0.0023(7) 0.0020(8) 0.0242(8)
C29 0.0365(13) 0.0305(12) 0.0299(13) 0.0093(10) 0.0049(10) 0.0164(10)
C30 0.0362(13) 0.0368(13) 0.0235(12) 0.0071(10) 0.0012(10) 0.0146(11)
C31 0.0339(12) 0.0270(12) 0.0240(12) 0.0022(9) 0.0074(10) 0.0096(10)
C32 0.0300(12) 0.0249(11) 0.0287(12) 0.0078(9) 0.0128(10) 0.0123(9)
O32 0.0604(12) 0.0322(9) 0.0302(10) 0.0070(8) 0.0090(9) 0.0276(9)
C33 0.0265(11) 0.0253(11) 0.0188(11) 0.0037(9) 0.0079(9) 0.0098(9)
C34 0.0328(12) 0.0270(12) 0.0233(11) 0.0035(9) 0.0108(10) 0.0116(10)
O34 0.0468(10) 0.0296(9) 0.0424(10) 0.0118(7) 0.0243(8) 0.0214(8)
C35 0.0365(13) 0.0429(14) 0.0332(13) 0.0060(11) 0.0180(11) 0.0208(11)
C36 0.0342(13) 0.0451(15) 0.0276(13) 0.0063(11) 0.0176(11) 0.0114(11)
C37 0.0379(13) 0.0335(13) 0.0223(12) 0.0081(10) 0.0128(10) 0.0091(11)
C38 0.0333(12) 0.0270(12) 0.0211(11) 0.0041(9) 0.0089(10) 0.0117(10)
O38 0.0487(10) 0.0358(10) 0.0441(10) 0.0196(8) 0.0240(8) 0.0254(8)
C39 0.0249(11) 0.0263(11) 0.0215(11) 0.0070(9) 0.0085(9) 0.0101(9)
C40 0.0331(12) 0.0255(12) 0.0270(12) 0.0047(9) 0.0075(10) 0.0110(10)
O40 0.0703(13) 0.0319(10) 0.0298(10) 0.0054(8) 0.0038(10) 0.0271(9)
C41 0.0421(14) 0.0403(14) 0.0296(13) 0.0108(11) 0.0027(11) 0.0222(12)
C42 0.0338(13) 0.0446(15) 0.0241(12) 0.0041(11) 0.0021(10) 0.0153(11)
C43 0.0299(12) 0.0314(12) 0.0265(12) 0.0004(10) 0.0090(10) 0.0081(10)
C44 0.0289(12) 0.0282(12) 0.0295(12) 0.0079(9) 0.0133(10) 0.0120(10)
O44 0.0643(12) 0.0320(10) 0.0322(10) 0.0058(8) 0.0102(9) 0.0282(9)
C45 0.076(2) 0.057(2) 0.072(2) 0.026(2) 0.034(2) 0.035(2)
C46 0.060(2) 0.038(2) 0.060(2) 0.0158(13) 0.038(2) 0.0224(14)
O46 0.0672(13) 0.0374(11) 0.0742(14) 0.0147(10) 0.0386(11) 0.0149(10)
O47 0.0566(12) 0.0401(11) 0.0608(13) 0.0179(9) 0.0205(10) 0.0130(9)
C47 0.058(2) 0.058(2) 0.055(2) 0.0178(15) 0.020(2) 0.021(2)
C48 0.101(3) 0.070(2) 0.086(3) 0.037(2) 0.002(2) 0.019(2)
C49 0.134(4) 0.104(3) 0.069(3) 0.017(2) 0.034(3) 0.074(3)
C50 0.100(2) 0.057(2) 0.067(2) 0.027(2) 0.055(2) 0.050(2)
O50 0.100(2) 0.0511(13) 0.094(2) 0.0130(12) 0.0667(15) 0.0356(12)
O51 0.123(2) 0.156(3) 0.063(2) 0.042(2) 0.0546(15) 0.103(2)
C51 0.131(4) 0.140(4) 0.062(2) 0.048(3) 0.044(2) 0.088(3)
C52 0.211(6) 0.101(4) 0.067(3) -0.001(3) -0.001(3) 0.079(4)
C53 0.137(4) 0.099(3) 0.086(3) 0.015(2) 0.048(3) 0.081(3)
C54 0.108(3) 0.073(2) 0.037(2) -0.009(2) 0.011(2) 0.038(2)
O54 0.129(3) 0.099(2) 0.061(2) -0.027(2) 0.016(2) 0.007(2)
O55 0.079(2) 0.100(2) 0.077(2) -0.0240(15) 0.0107(14) 0.050(2)
C55A 0.072(4) 0.085(5) 0.084(5) 0.023(4) 0.035(4) 0.030(4)
C56A 0.089(5) 0.095(5) 0.101(5) 0.026(5) 0.057(4) 0.057(4)
C55B 0.094(6) 0.079(6) 0.062(5) 0.022(4) 0.027(4) 0.035(5)
C56B 0.075(5) 0.106(6) 0.095(6) 0.022(6) 0.044(5) 0.031(5)
C57A 0.089(3) 0.083(5) 0.066(4) 0.036(3) 0.050(3) 0.045(3)
C58A 0.067(3) 0.039(3) 0.054(3) 0.010(2) 0.025(2) 0.030(2)
O58A 0.074(2) 0.050(2) 0.045(2) 0.0199(12) 0.0281(14) 0.0351(14)
O59A 0.061(3) 0.064(3) 0.050(2) 0.030(2) 0.024(2) 0.029(2)
C59A 0.069(3) 0.050(3) 0.049(3) 0.025(3) 0.026(3) 0.028(3)
C60A 0.071(3) 0.070(4) 0.104(4) 0.038(3) 0.038(3) 0.044(3)
C57B 0.074(7) 0.076(9) 0.099(8) 0.027(7) 0.038(7) 0.043(7)
C58B 0.069(8) 0.053(7) 0.070(9) 0.027(7) 0.015(7) 0.027(7)
O58B 0.077(5) 0.062(5) 0.064(6) 0.019(4) 0.020(5) 0.034(4)
O59B 0.080(7) 0.069(7) 0.076(8) 0.017(6) 0.021(6) 0.038(6)
C59B 0.060(6) 0.043(8) 0.052(7) 0.016(6) 0.037(5) 0.027(6)
C60B 0.096(7) 0.100(10) 0.076(9) 0.035(8) 0.044(7) 0.047(8)

loop_
_atom_site_label
_atom_site_type_symbol
_atom_site_fract_x
_atom_site_fract_y
_atom_site_fract_z
_atom_site_U_iso_or_equiv
_atom_site_thermal_displace_type
_atom_site_occupancy
_atom_site_calc_flag
_atom_site_refinement_flags
_atom_site_disorder_group
N1 N 0.1757(2) 0.29558(14) 0.80730(11) 0.0254(4) Uani 1 d . .
H1N H 0.1068(21) 0.2745(18) 0.7858(15) 0.028(7) Uiso 1 d . .
N2 N 0.00354(14) 0.25443(13) 0.63393(11) 0.0247(4) Uani 1 d . .
N3 N -0.1820(2) 0.20081(14) 0.69070(11) 0.0243(4) Uani 1 d . .
H3N H -0.1135(22) 0.2206(19) 0.7136(16) 0.032(7) Uiso 1 d . .
N4 N -0.00905(15) 0.24778(13) 0.86489(11) 0.0244(4) Uani 1 d . .
C1 C 0.2402(2) 0.3211(2) 0.89483(13) 0.0251(5) Uani 1 d . .
C2 C 0.3562(2) 0.3528(2) 0.90625(15) 0.0310(5) Uani 1 d . .
H2 H 0.4211(2) 0.3759(2) 0.96009(15) 0.037 Uiso 1 calc R .
C3 C 0.3587(2) 0.3447(2) 0.82733(14) 0.0310(5) Uani 1 d . .
H3A H 0.4254(2) 0.3599(2) 0.81631(14) 0.037 Uiso 1 calc R .
C4 C 0.2444(2) 0.3094(2) 0.76388(14) 0.0246(5) Uani 1 d . .
C5 C 0.2092(2) 0.2966(2) 0.67449(14) 0.0245(5) Uani 1 d . .
C6 C 0.0966(2) 0.2711(2) 0.61484(14) 0.0250(5) Uani 1 d . .
C7 C 0.0641(2) 0.2610(2) 0.52272(14) 0.0320(5) Uani 1 d . .
H7 H 0.1127(2) 0.2674(2) 0.49340(14) 0.038 Uiso 1 calc R .
C8 C -0.0474(2) 0.2409(2) 0.48704(14) 0.0324(5) Uani 1 d . .
H8 H -0.0929(2) 0.2320(2) 0.42766(14) 0.039 Uiso 1 calc R .
C9 C -0.0857(2) 0.2353(2) 0.55638(13) 0.0248(5) Uani 1 d . .
C10 C -0.2007(2) 0.2082(2) 0.54230(13) 0.0235(5) Uani 1 d . .
C11 C -0.2439(2) 0.1896(2) 0.60502(13) 0.0237(5) Uani 1 d . .
C12 C -0.3621(2) 0.1472(2) 0.59142(14) 0.0277(5) Uani 1 d . .
H12 H -0.4257(2) 0.1318(2) 0.53805(14) 0.033 Uiso 1 calc R .
C13 C -0.3679(2) 0.1328(2) 0.66785(14) 0.0276(5) Uani 1 d . .
H13 H -0.4363(2) 0.1038(2) 0.67703(14) 0.033 Uiso 1 calc R .
C14 C -0.2532(2) 0.1690(2) 0.73220(13) 0.0239(5) Uani 1 d . .
C15 C -0.2192(2) 0.1755(2) 0.82063(14) 0.0242(5) Uani 1 d . .
C16 C -0.1045(2) 0.2155(2) 0.88203(13) 0.0247(5) Uani 1 d . .
C17 C -0.0731(2) 0.2286(2) 0.97426(14) 0.0307(5) Uani 1 d . .
H17 H -0.1241(2) 0.2117(2) 1.00218(14) 0.037 Uiso 1 calc R .
C18 C 0.0419(2) 0.2691(2) 1.01226(14) 0.0307(5) Uani 1 d . .
H18 H 0.0883(2) 0.2871(2) 1.07252(14) 0.037 Uiso 1 calc R .
C19 C 0.0821(2) 0.2803(2) 0.94382(13) 0.0250(5) Uani 1 d . .
C20 C 0.1981(2) 0.3166(2) 0.95857(13) 0.0246(5) Uani 1 d . .
C21 C 0.2987(2) 0.3137(2) 0.63988(13) 0.0256(5) Uani 1 d . .
C22 C 0.3363(2) 0.3993(2) 0.60386(14) 0.0288(5) Uani 1 d . .
O22 O 0.2943(2) 0.47423(13) 0.60027(12) 0.0390(4) Uani 1 d . .
H22 H 0.2633(25) 0.4733(23) 0.6341(20) 0.057(10) Uiso 1 d . .
C23 C 0.4158(2) 0.4118(2) 0.56910(15) 0.0352(6) Uani 1 d . .
H23 H 0.4391(2) 0.4701(2) 0.54409(15) 0.042 Uiso 1 calc R .
C24 C 0.4608(2) 0.3391(2) 0.5710(2) 0.0404(6) Uani 1 d . .
H24 H 0.5160(2) 0.3477(2) 0.5476(2) 0.048 Uiso 1 calc R .
C25 C 0.4269(2) 0.2540(2) 0.6065(2) 0.0393(6) Uani 1 d . .
H25 H 0.4592(2) 0.2046(2) 0.6082(2) 0.047 Uiso 1 calc R .
C26 C 0.3456(2) 0.2405(2) 0.63991(15) 0.0309(5) Uani 1 d . .
O26 O 0.3073(2) 0.15647(14) 0.67433(13) 0.0435(4) Uani 1 d . .
H26 H 0.3154(30) 0.1075(29) 0.6552(23) 0.085(13) Uiso 1 d . .
C27 C -0.2830(2) 0.1944(2) 0.45223(13) 0.0248(5) Uani 1 d . .
C28 C -0.3055(2) 0.2786(2) 0.42503(14) 0.0283(5) Uani 1 d . .
O28 O -0.2570(2) 0.36986(13) 0.48626(11) 0.0423(5) Uani 1 d . .
H28 H -0.2735(25) 0.4164(24) 0.4639(19) 0.058(9) Uiso 1 d . .
C29 C -0.3721(2) 0.2699(2) 0.33989(15) 0.0342(6) Uani 1 d . .
H29 H -0.3864(2) 0.3280(2) 0.32228(15) 0.041 Uiso 1 calc R .
C30 C -0.4179(2) 0.1761(2) 0.28035(15) 0.0358(6) Uani 1 d . .
H30 H -0.4628(2) 0.1705(2) 0.22152(15) 0.043 Uiso 1 calc R .
C31 C -0.3995(2) 0.0910(2) 0.30493(14) 0.0310(5) Uani 1 d . .
H31 H -0.4320(2) 0.0265(2) 0.26375(14) 0.037 Uiso 1 calc R .
C32 C -0.3331(2) 0.1004(2) 0.39023(14) 0.0273(5) Uani 1 d . .
O32 O -0.3166(2) 0.01314(13) 0.41065(12) 0.0414(5) Uani 1 d . .
H32 H -0.2892(26) 0.0169(24) 0.4584(20) 0.058(10) Uiso 1 d . .
C33 C -0.3121(2) 0.1376(2) 0.85250(13) 0.0245(5) Uani 1 d . .
C34 C -0.3789(2) 0.1919(2) 0.85366(14) 0.0284(5) Uani 1 d . .
O34 O -0.3616(2) 0.28513(12) 0.82777(11) 0.0359(4) Uani 1 d . .
H34 H -0.3143(24) 0.3007(22) 0.8048(19) 0.053(9) Uiso 1 d . .
C35 C -0.4656(2) 0.1546(2) 0.88231(15) 0.0353(6) Uani 1 d . .
H35 H -0.5120(2) 0.1911(2) 0.88094(15) 0.042 Uiso 1 calc R .
C36 C -0.4838(2) 0.0640(2) 0.91282(15) 0.0360(6) Uani 1 d . .
H36 H -0.5430(2) 0.0384(2) 0.93282(15) 0.043 Uiso 1 calc R .
C37 C -0.4176(2) 0.0096(2) 0.91489(14) 0.0330(5) Uani 1 d . .
H37 H -0.4298(2) -0.0519(2) 0.93745(14) 0.040 Uiso 1 calc R .
C38 C -0.3336(2) 0.0455(2) 0.88379(14) 0.0283(5) Uani 1 d . .
O38 O -0.26792(15) -0.00620(14) 0.88097(11) 0.0383(4) Uani 1 d . .
H38 H -0.2796(25) -0.0569(25) 0.9051(20) 0.059(9) Uiso 1 d . .
C39 C 0.2832(2) 0.3489(2) 1.05105(13) 0.0247(5) Uani 1 d . .
C40 C 0.3204(2) 0.2786(2) 1.09152(14) 0.0306(5) Uani 1 d . .
O40 O 0.2913(2) 0.18001(14) 1.04786(12) 0.0475(5) Uani 1 d . .
H40 H 0.2571(24) 0.1694(22) 0.9994(19) 0.047(9) Uiso 1 d . .
C41 C 0.3883(2) 0.3037(2) 1.1791(2) 0.0394(6) Uani 1 d . .
H41 H 0.4120(2) 0.2540(2) 1.2056(2) 0.047 Uiso 1 calc R .
C42 C 0.4211(2) 0.4019(2) 1.2275(2) 0.0378(6) Uani 1 d . .
H42 H 0.4670(2) 0.4194(2) 1.2878(2) 0.045 Uiso 1 calc R .
C43 C 0.3883(2) 0.4745(2) 1.18955(14) 0.0320(5) Uani 1 d . .
H43 H 0.4122(2) 0.5423(2) 1.22328(14) 0.038 Uiso 1 calc R .
C44 C 0.3202(2) 0.4488(2) 1.10212(14) 0.0285(5) Uani 1 d . .
O44 O 0.2849(2) 0.51766(14) 1.06112(11) 0.0434(5) Uani 1 d . .
H44 H 0.3127(29) 0.5755(28) 1.0946(23) 0.078(12) Uiso 1 d . .
C45 C -0.0560(3) 0.4904(3) 0.8740(2) 0.0644(9) Uani 1 d . .
H45A H 0.0089(8) 0.5595(7) 0.8894(6) 0.077 Uiso 1 calc R .
H45B H -0.0298(12) 0.4348(10) 0.8700(4) 0.077 Uiso 1 calc R .
H45C H -0.0863(6) 0.4849(16) 0.9185(3) 0.077 Uiso 1 calc R .
C46 C -0.1472(3) 0.4783(2) 0.7901(2) 0.0479(7) Uani 1 d . .
O46 O -0.2348(2) 0.39918(15) 0.75133(14) 0.0589(5) Uani 1 d . .
O47 O -0.1249(2) 0.56549(14) 0.75991(13) 0.0557(5) Uani 1 d . .
C47 C -0.2117(3) 0.5615(2) 0.6783(2) 0.0589(8) Uani 1 d . .
H47A H -0.2883(3) 0.5337(2) 0.6802(2) 0.071 Uiso 1 calc R .
H47B H -0.2150(3) 0.5144(2) 0.6306(2) 0.071 Uiso 1 calc R .
C48 C -0.1806(4) 0.6681(3) 0.6645(3) 0.102(2) Uani 1 d . .
H48A H -0.2386(13) 0.6676(5) 0.6101(9) 0.122 Uiso 1 calc R .
H48B H -0.1053(12) 0.6944(8) 0.6617(17) 0.122 Uiso 1 calc R .
H48C H -0.1768(23) 0.7142(6) 0.7123(9) 0.122 Uiso 1 calc R .
C49 C 0.0487(4) 0.5277(4) 0.6461(3) 0.0970(13) Uani 1 d . .
H49A H 0.0430(14) 0.5953(7) 0.6484(9) 0.116 Uiso 1 calc R .
H49B H -0.0211(5) 0.4731(15) 0.6461(9) 0.116 Uiso 1 calc R .
H49C H 0.0570(11) 0.5084(20) 0.5932(3) 0.116 Uiso 1 calc R .
C50 C 0.1495(3) 0.5371(2) 0.7217(2) 0.0624(8) Uani 1 d . .
O50 O 0.2277(2) 0.5205(2) 0.7192(2) 0.0726(7) Uani 1 d . .
O51 O 0.1488(2) 0.5674(2) 0.7957(2) 0.0936(8) Uani 1 d . .
C51 C 0.2441(4) 0.5766(4) 0.8735(3) 0.0982(14) Uani 1 d . .
H51A H 0.2667(4) 0.5191(4) 0.8639(3) 0.118 Uiso 1 calc R .
H51B H 0.2183(4) 0.5675(4) 0.9209(3) 0.118 Uiso 1 calc R .
C52 C 0.3449(6) 0.6778(4) 0.8999(3) 0.142(2) Uani 1 d . .
H52A H 0.4042(14) 0.6811(13) 0.9547(13) 0.170 Uiso 1 calc R .
H52B H 0.3227(9) 0.7355(4) 0.9073(23) 0.170 Uiso 1 calc R .
H52C H 0.3753(20) 0.6847(13) 0.8555(12) 0.170 Uiso 1 calc R .
C53 C -0.0254(4) -0.0219(3) 0.8721(3) 0.0971(13) Uani 1 d . .
H53A H -0.0732(11) -0.0925(7) 0.8750(17) 0.116 Uiso 1 calc R .
H53B H -0.0679(12) -0.0039(20) 0.8201(8) 0.116 Uiso 1 calc R .
H53C H -0.0060(4) 0.0296(15) 0.9233(10) 0.116 Uiso 1 calc R .
C54 C 0.0798(4) -0.0204(3) 0.8693(2) 0.0799(11) Uani 1 d . .
O54 O 0.1728(3) 0.0564(3) 0.8940(2) 0.1195(12) Uani 1 d . .
O55 O 0.0671(2) -0.1132(2) 0.8361(2) 0.0907(9) Uani 1 d . .
C55A C 0.1771(7) -0.0992(8) 0.8276(6) 0.080(2) Uani 0.555(9) d PU 1
H55A H 0.2018(7) -0.0397(8) 0.8004(6) 0.096 Uiso 0.555(9) calc PR 1
H55B H 0.2396(7) -0.0857(8) 0.8849(6) 0.096 Uiso 0.555(9) calc PR 1
C56A C 0.1481(7) -0.2001(7) 0.7722(6) 0.084(2) Uani 0.555(9) d PU 1
H56A H 0.2190(8) -0.2035(17) 0.7743(23) 0.100 Uiso 0.555(9) calc PR 1
H56B H 0.0990(31) -0.2047(17) 0.7126(8) 0.100 Uiso 0.555(9) calc PR 1
H56C H 0.1072(34) -0.2590(7) 0.7931(18) 0.100 Uiso 0.555(9) calc PR 1
C55B C 0.1562(9) -0.1575(9) 0.8484(6) 0.080(3) Uani 0.445(9) d PU 2
H55C H 0.2221(9) -0.1246(9) 0.9055(6) 0.096 Uiso 0.445(9) calc PR 2
H55D H 0.1221(9) -0.2351(9) 0.8406(6) 0.096 Uiso 0.445(9) calc PR 2
C56B C 0.1877(10) -0.1261(12) 0.7797(8) 0.092(3) Uani 0.445(9) d PU 2
H56D H 0.2465(38) -0.1491(43) 0.7785(25) 0.110 Uiso 0.445(9) calc PR 2
H56E H 0.2184(50) -0.0491(12) 0.7887(23) 0.110 Uiso 0.445(9) calc PR 2
H56F H 0.1198(14) -0.1585(40) 0.7246(9) 0.110 Uiso 0.445(9) calc PR 2
C57A C -0.3312(7) -0.1263(6) 0.6701(5) 0.070(2) Uani 0.746(5) d PDU 1
H57A H -0.3148(22) -0.1871(15) 0.6832(16) 0.084 Uiso 0.746(5) calc PR 1
H57B H -0.4146(7) -0.1494(21) 0.6407(9) 0.084 Uiso 0.746(5) calc PR 1
H57C H -0.3008(20) -0.0741(9) 0.7239(9) 0.084 Uiso 0.746(5) calc PR 1
C58A C -0.2770(7) -0.0791(8) 0.6143(6) 0.051(2) Uani 0.746(5) d PDU 1
O58A O -0.3220(2) -0.0518(2) 0.5518(2) 0.0517(9) Uani 0.746(5) d PD 1
O59A O -0.1703(5) -0.0735(5) 0.6371(3) 0.0562(13) Uani 0.746(5) d PDU 1
C59A C -0.1083(6) -0.0270(7) 0.5868(4) 0.054(2) Uani 0.746(5) d PDU 1
H59A H -0.1171(6) 0.0383(7) 0.5752(4) 0.064 Uiso 0.746(5) calc PR 1
H59B H -0.1390(6) -0.0767(7) 0.5308(4) 0.064 Uiso 0.746(5) calc PR 1
C60A C 0.0156(7) -0.0020(10) 0.6364(8) 0.075(2) Uani 0.746(5) d PDU 1
H60A H 0.0600(8) 0.0339(23) 0.6047(12) 0.090 Uiso 0.746(5) calc PR 1
H60B H 0.0241(7) -0.0676(10) 0.6441(20) 0.090 Uiso 0.746(5) calc PR 1
H60C H 0.0441(10) 0.0439(23) 0.6931(10) 0.090 Uiso 0.746(5) calc PR 1
C57B C 0.0248(21) -0.0160(33) 0.6385(25) 0.078(6) Uani 0.254(5) d PDU 2
H57D H 0.0790(28) 0.0455(54) 0.6864(45) 0.094 Uiso 0.254(5) calc PR 2
H57E H 0.0519(40) -0.0137(77) 0.5924(28) 0.094 Uiso 0.254(5) calc PR 2
H57F H 0.0195(26) -0.0806(50) 0.6591(61) 0.094 Uiso 0.254(5) calc PR 2
C58B C -0.0871(19) -0.0149(25) 0.6057(16) 0.067(6) Uani 0.254(5) d PDU 2
O58B O -0.1347(8) -0.0036(7) 0.5333(6) 0.069(3) Uani 0.254(5) d PDU 2
O59B O -0.1482(17) -0.0554(19) 0.6547(12) 0.077(5) Uani 0.254(5) d PDU 2
C59B C -0.2721(19) -0.0936(24) 0.6054(19) 0.045(5) Uani 0.254(5) d PDU 2
H59C H -0.2950(19) -0.1358(24) 0.5476(19) 0.055 Uiso 0.254(5) calc PR 2
H59D H -0.2918(19) -0.0328(24) 0.5973(19) 0.055 Uiso 0.254(5) calc PR 2
C60B C -0.3365(22) -0.1600(20) 0.6514(17) 0.085(6) Uani 0.254(5) d PDU 2
H60D H -0.4148(37) -0.1643(70) 0.6296(52) 0.102 Uiso 0.254(5) calc PR 2
H60E H -0.2969(55) -0.1282(48) 0.7135(20) 0.102 Uiso 0.254(5) calc PR 2
H60F H -0.3400(79) -0.2310(31) 0.6411(56) 0.102 Uiso 0.254(5) calc PR 2

loop_
_atom_type_symbol
_atom_type_description
_atom_type_scat_dispersion_real
_atom_type_scat_dispersion_imag
_atom_type_scat_source
C C 0.0033 0.0016 'International Tables Vol C Tables 4.2.6.8 and 6.1.1.4'
H H 0.0000 0.0000 'International Tables Vol C Tables 4.2.6.8 and 6.1.1.4'
N N 0.0061 0.0033 'International Tables Vol C Tables 4.2.6.8 and 6.1.1.4'
O O 0.0106 0.0060 'International Tables Vol C Tables 4.2.6.8 and 6.1.1.4'

loop_
_geom_angle_atom_site_label_1
_geom_angle_atom_site_label_2
_geom_angle_atom_site_label_3
_geom_angle
C4 N1 C1 110.5(2)
C9 N2 C6 105.2(2)
C11 N3 C14 110.7(2)
C16 N4 C19 105.3(2)
N1 C1 C20 126.0(2)
N1 C1 C2 106.2(2)
C20 C1 C2 127.8(2)
C3 C2 C1 108.4(2)
C2 C3 C4 108.2(2)
N1 C4 C5 126.3(2)
N1 C4 C3 106.6(2)
C5 C4 C3 127.0(2)
C4 C5 C6 125.0(2)
C4 C5 C21 117.6(2)
C6 C5 C21 117.4(2)
N2 C6 C5 126.1(2)
N2 C6 C7 110.6(2)
C5 C6 C7 123.3(2)
C8 C7 C6 106.7(2)
C7 C8 C9 106.8(2)
N2 C9 C10 126.3(2)
N2 C9 C8 110.7(2)
C10 C9 C8 122.9(2)
C11 C10 C9 124.9(2)
C11 C10 C27 118.0(2)
C9 C10 C27 117.0(2)
N3 C11 C10 126.5(2)
N3 C11 C12 106.5(2)
C10 C11 C12 126.8(2)
C13 C12 C11 108.2(2)
C12 C13 C14 108.1(2)
N3 C14 C15 126.3(2)
N3 C14 C13 106.5(2)
C15 C14 C13 127.2(2)
C14 C15 C16 125.1(2)
C14 C15 C33 117.3(2)
C16 C15 C33 117.7(2)
N4 C16 C15 126.1(2)
N4 C16 C17 110.9(2)
C15 C16 C17 123.0(2)
C18 C17 C16 106.5(2)
C17 C18 C19 106.9(2)
N4 C19 C20 126.1(2)
N4 C19 C18 110.4(2)
C20 C19 C18 123.5(2)
C1 C20 C19 125.6(2)
C1 C20 C39 117.8(2)
C19 C20 C39 116.5(2)
C22 C21 C26 117.2(2)
C22 C21 C5 122.6(2)
C26 C21 C5 120.2(2)
O22 C22 C23 116.9(2)
O22 C22 C21 121.2(2)
C23 C22 C21 121.9(2)
C24 C23 C22 119.4(2)
C23 C24 C25 120.7(2)
C24 C25 C26 119.9(2)
O26 C26 C25 122.3(2)
O26 C26 C21 116.7(2)
C25 C26 C21 121.0(2)
C28 C27 C32 117.3(2)
C28 C27 C10 120.7(2)
C32 C27 C10 121.8(2)
O28 C28 C29 121.9(2)
O28 C28 C27 116.9(2)
C29 C28 C27 121.2(2)
C28 C29 C30 119.5(2)
C31 C30 C29 121.0(2)
C30 C31 C32 119.1(2)
O32 C32 C31 116.4(2)
O32 C32 C27 121.7(2)
C31 C32 C27 121.9(2)
C34 C33 C38 117.6(2)
C34 C33 C15 122.3(2)
C38 C33 C15 120.1(2)
O34 C34 C35 116.4(2)
O34 C34 C33 122.2(2)
C35 C34 C33 121.4(2)
C36 C35 C34 119.2(2)
C35 C36 C37 121.2(2)
C38 C37 C36 119.3(2)
O38 C38 C37 122.5(2)
O38 C38 C33 116.2(2)
C37 C38 C33 121.3(2)
C40 C39 C44 117.3(2)
C40 C39 C20 121.5(2)
C44 C39 C20 121.0(2)
O40 C40 C41 115.9(2)
O40 C40 C39 122.3(2)
C41 C40 C39 121.8(2)
C42 C41 C40 119.2(2)
C43 C42 C41 120.8(2)
C42 C43 C44 119.7(2)
O44 C44 C43 122.2(2)
O44 C44 C39 116.6(2)
C43 C44 C39 121.1(2)
O46 C46 O47 121.7(3)
O46 C46 C45 125.2(3)
O47 C46 C45 113.1(3)
C46 O47 C47 116.8(2)
O47 C47 C48 108.0(3)
O50 C50 O51 120.7(3)
O50 C50 C49 125.3(3)
O51 C50 C49 114.0(3)
C50 O51 C51 117.5(3)
O51 C51 C52 113.4(4)
O54 C54 O55 120.7(4)
O54 C54 C53 126.7(4)
O55 C54 C53 112.7(4)
C54 O55 C55A 107.6(5)
C54 O55 C55B 130.1(5)
C56A C55A O55 104.7(6)
C56B C55B O55 98.8(9)
O58A C58A O59A 121.6(8)
O58A C58A C57A 124.9(8)
O59A C58A C57A 113.3(8)
C58A O59A C59A 117.9(6)
O59A C59A C60A 108.4(7)
O58B C58B O59B 121.4(19)
O58B C58B C57B 124.1(24)
O59B C58B C57B 112.4(22)
C58B O59B C59B 111.9(15)
O59B C59B C60B 110.5(21)

loop_
_geom_bond_atom_site_label_1
_geom_bond_atom_site_label_2
_geom_bond_distance
N1 C4 1.362(3)
N1 C1 1.373(3)
N2 C9 1.368(3)
N2 C6 1.371(3)
N3 C11 1.364(3)
N3 C14 1.366(3)
N4 C16 1.364(3)
N4 C19 1.370(3)
C1 C20 1.395(3)
C1 C2 1.420(3)
C2 C3 1.355(3)
C3 C4 1.421(3)
C4 C5 1.399(3)
C5 C6 1.404(3)
C5 C21 1.495(3)
C6 C7 1.451(3)
C7 C8 1.337(3)
C8 C9 1.449(3)
C9 C10 1.403(3)
C10 C11 1.391(3)
C10 C27 1.492(3)
C11 C12 1.429(3)
C12 C13 1.356(3)
C13 C14 1.429(3)
C14 C15 1.394(3)
C15 C16 1.407(3)
C15 C33 1.494(3)
C16 C17 1.451(3)
C17 C18 1.338(3)
C18 C19 1.452(3)
C19 C20 1.399(3)
C20 C39 1.500(3)
C21 C22 1.396(3)
C21 C26 1.400(3)
C22 O22 1.369(3)
C22 C23 1.381(3)
C23 C24 1.371(4)
C24 C25 1.375(4)
C25 C26 1.385(3)
C26 O26 1.364(3)
C27 C28 1.396(3)
C27 C32 1.397(3)
C28 O28 1.366(3)
C28 C29 1.379(3)
C29 C30 1.382(3)
C30 C31 1.371(3)
C31 C32 1.378(3)
C32 O32 1.370(3)
C33 C34 1.397(3)
C33 C38 1.400(3)
C34 O34 1.372(3)
C34 C35 1.384(3)
C35 C36 1.376(3)
C36 C37 1.381(3)
C37 C38 1.381(3)
C38 O38 1.362(3)
C39 C40 1.386(3)
C39 C44 1.405(3)
C40 O40 1.367(3)
C40 C41 1.383(3)
C41 C42 1.380(4)
C42 C43 1.370(3)
C43 C44 1.380(3)
C44 O44 1.361(3)
C45 C46 1.474(4)
C46 O46 1.209(3)
C46 O47 1.331(3)
O47 C47 1.453(4)
C47 C48 1.457(5)
C49 C50 1.471(5)
C50 O50 1.196(4)
C50 O51 1.306(4)
O51 C51 1.448(5)
C51 C52 1.465(7)
C53 C54 1.457(6)
C54 O54 1.226(5)
C54 O55 1.307(4)
O55 C55A 1.510(9)
O55 C55B 1.525(11)
C55A C56A 1.480(14)
C55B C56B 1.43(2)
C57A C58A 1.455(11)
C58A O58A 1.193(10)
C58A O59A 1.345(11)
O59A C59A 1.438(8)
C59A C60A 1.491(10)
C57B C58B 1.44(3)
C58B O58B 1.23(2)
C58B O59B 1.39(3)
O59B C59B 1.46(2)
C59B C60B 1.50(3)

loop_
_geom_torsion_atom_site_label_1
_geom_torsion_atom_site_label_2
_geom_torsion_atom_site_label_3
_geom_torsion_atom_site_label_4
_geom_torsion
C4 N1 C1 C20 179.7(2)
C4 N1 C1 C2 0.0(2)
N1 C1 C2 C3 -0.7(2)
C20 C1 C2 C3 179.6(2)
C1 C2 C3 C4 1.1(3)
C1 N1 C4 C5 -176.3(2)
C1 N1 C4 C3 0.6(2)
C2 C3 C4 N1 -1.1(3)
C2 C3 C4 C5 175.9(2)
N1 C4 C5 C6 2.7(3)
C3 C4 C5 C6 -173.7(2)
N1 C4 C5 C21 -178.7(2)
C3 C4 C5 C21 4.9(3)
C9 N2 C6 C5 178.1(2)
C9 N2 C6 C7 -0.6(2)
C4 C5 C6 N2 -0.1(3)
C21 C5 C6 N2 -178.7(2)
C4 C5 C6 C7 178.4(2)
C21 C5 C6 C7 -0.2(3)
N2 C6 C7 C8 1.5(3)
C5 C6 C7 C8 -177.3(2)
C6 C7 C8 C9 -1.6(3)
C6 N2 C9 C10 176.3(2)
C6 N2 C9 C8 -0.4(2)
C7 C8 C9 N2 1.4(3)
C7 C8 C9 C10 -175.5(2)
N2 C9 C10 C11 -4.4(3)
C8 C9 C10 C11 171.9(2)
N2 C9 C10 C27 178.1(2)
C8 C9 C10 C27 -5.6(3)
C14 N3 C11 C10 -175.9(2)
C14 N3 C11 C12 -0.3(2)
C9 C10 C11 N3 4.5(3)
C27 C10 C11 N3 -178.1(2)
C9 C10 C11 C12 -170.2(2)
C27 C10 C11 C12 7.2(3)
N3 C11 C12 C13 -1.0(2)
C10 C11 C12 C13 174.6(2)
C11 C12 C13 C14 1.9(2)
C11 N3 C14 C15 -175.8(2)
C11 N3 C14 C13 1.5(2)
C12 C13 C14 N3 -2.1(2)
C12 C13 C14 C15 175.2(2)
N3 C14 C15 C16 -0.8(3)
C13 C14 C15 C16 -177.5(2)
N3 C14 C15 C33 178.9(2)
C13 C14 C15 C33 2.2(3)
C19 N4 C16 C15 179.8(2)
C19 N4 C16 C17 0.4(2)
C14 C15 C16 N4 -4.4(3)
C33 C15 C16 N4 175.9(2)
C14 C15 C16 C17 174.9(2)
C33 C15 C16 C17 -4.8(3)
N4 C16 C17 C18 0.1(3)
C15 C16 C17 C18 -179.3(2)
C16 C17 C18 C19 -0.6(2)
C16 N4 C19 C20 177.4(2)
C16 N4 C19 C18 -0.8(2)
C17 C18 C19 N4 0.9(3)
C17 C18 C19 C20 -177.4(2)
N1 C1 C20 C19 3.3(3)
C2 C1 C20 C19 -177.0(2)
N1 C1 C20 C39 -179.5(2)
C2 C1 C20 C39 0.2(3)
N4 C19 C20 C1 -3.2(3)
C18 C19 C20 C1 174.8(2)
N4 C19 C20 C39 179.6(2)
C18 C19 C20 C39 -2.5(3)
C4 C5 C21 C22 -110.8(2)
C6 C5 C21 C22 67.9(3)
C4 C5 C21 C26 71.4(3)
C6 C5 C21 C26 -109.9(2)
C26 C21 C22 O22 179.4(2)
C5 C21 C22 O22 1.6(3)
C26 C21 C22 C23 0.4(3)
C5 C21 C22 C23 -177.4(2)
O22 C22 C23 C24 179.9(2)
C21 C22 C23 C24 -1.1(3)
C22 C23 C24 C25 0.5(4)
C23 C24 C25 C26 0.7(4)
C24 C25 C26 O26 178.7(2)
C24 C25 C26 C21 -1.4(4)
C22 C21 C26 O26 -179.3(2)
C5 C21 C26 O26 -1.4(3)
C22 C21 C26 C25 0.9(3)
C5 C21 C26 C25 178.7(2)
C11 C10 C27 C28 89.8(3)
C9 C10 C27 C28 -92.5(3)
C11 C10 C27 C32 -95.4(3)
C9 C10 C27 C32 82.3(3)
C32 C27 C28 O28 179.4(2)
C10 C27 C28 O28 -5.6(3)
C32 C27 C28 C29 -1.7(3)
C10 C27 C28 C29 173.4(2)
O28 C28 C29 C30 179.2(2)
C27 C28 C29 C30 0.3(4)
C28 C29 C30 C31 1.0(4)
C29 C30 C31 C32 -0.8(4)
C30 C31 C32 O32 -179.2(2)
C30 C31 C32 C27 -0.7(3)
C28 C27 C32 O32 -179.7(2)
C10 C27 C32 O32 5.3(3)
C28 C27 C32 C31 1.9(3)
C10 C27 C32 C31 -173.1(2)
C14 C15 C33 C34 -70.4(3)
C16 C15 C33 C34 109.3(2)
C14 C15 C33 C38 110.5(2)
C16 C15 C33 C38 -69.8(3)
C38 C33 C34 O34 177.3(2)
C15 C33 C34 O34 -1.8(3)
C38 C33 C34 C35 -1.8(3)
C15 C33 C34 C35 179.1(2)
O34 C34 C35 C36 -177.1(2)
C33 C34 C35 C36 2.1(3)
C34 C35 C36 C37 -0.3(3)
C35 C36 C37 C38 -1.6(3)
C36 C37 C38 O38 -177.6(2)
C36 C37 C38 C33 1.8(3)
C34 C33 C38 O38 179.3(2)
C15 C33 C38 O38 -1.6(3)
C34 C33 C38 C37 -0.1(3)
C15 C33 C38 C37 179.0(2)
C1 C20 C39 C40 -84.5(3)
C19 C20 C39 C40 92.9(3)
C1 C20 C39 C44 101.2(2)
C19 C20 C39 C44 -81.3(3)
C44 C39 C40 O40 -178.8(2)
C20 C39 C40 O40 6.7(3)
C44 C39 C40 C41 2.0(3)
C20 C39 C40 C41 -172.5(2)
O40 C40 C41 C42 180.0(2)
C39 C40 C41 C42 -0.8(4)
C40 C41 C42 C43 -0.7(4)
C41 C42 C43 C44 0.9(4)
C42 C43 C44 O44 179.9(2)
C42 C43 C44 C39 0.4(3)
C40 C39 C44 O44 178.7(2)
C20 C39 C44 O44 -6.9(3)
C40 C39 C44 C43 -1.8(3)
C20 C39 C44 C43 172.7(2)
O46 C46 O47 C47 0.7(4)
C45 C46 O47 C47 -178.6(3)
C46 O47 C47 C48 170.4(3)
O50 C50 O51 C51 -1.9(5)
C49 C50 O51 C51 178.9(4)
C50 O51 C51 C52 84.2(5)
O54 C54 O55 C55A -6.1(6)
C53 C54 O55 C55A 173.9(5)
O54 C54 O55 C55B 24.4(8)
C53 C54 O55 C55B -155.6(6)
C54 O55 C55A C56A -167.4(6)
C55B O55 C55A C56A 55.7(9)
C54 O55 C55B C56B -89.9(9)
C55A O55 C55B C56B -31.5(9)
O58A C58A O59A C59A 4.0(13)
C57A C58A O59A C59A -179.3(7)
C58A O59A C59A C60A 164.6(9)
O58B C58B O59B C59B 7.5(43)
C57B C58B O59B C59B -156.9(30)
C58B O59B C59B C60B 166.0(27)
